data_2021034
loop_
_publ_author_name
'Chen, Di'
'Wang, Qiu-Hua'
'Chai, Wen-Xiang'
'Song, Li'

_publ_section_title
;
 Three zinc iodide complexes based on phosphane ligands: syntheses,
 structures, optical properties and TD--DFT calculations
;
_journal_coeditor_code QS3069
_journal_issue 3
_journal_name_full 'Acta Crystallographica Section C'
_journal_page_first
;
;
_journal_paper_doi 10.1107/S2053229618002607
_journal_volume 74
_journal_year 2018
_chemical_formula_iupac '[Zn I2 (C18 H15 P2)2]'
_chemical_formula_moiety 'C36 H30 I2 P2 Zn'
_chemical_formula_sum 'C36 H30 I2 P2 Zn'
_chemical_formula_weight 843.71
_chemical_name_systematic
;
Diiodidobis(triphenylphosphane-\k<i>P</i>)zinc(II)
;
_space_group_crystal_system monoclinic
_space_group_IT_number 14
_space_group_name_Hall '-P 2ybc'
_space_group_name_H-M_alt 'P 1 21/c 1'
_symmetry_space_group_name_Hall '-P 2ybc'
_symmetry_space_group_name_H-M 'P 1 21/c 1'
_atom_sites_solution_hydrogens geom
_atom_sites_solution_primary direct
_audit_creation_method
;
Olex2 1.2
(compiled 2017.03.28 svn.r3405 for OlexSys, GUI svn.r5381)
;
_cell_angle_alpha 90
_cell_angle_beta 112.052(8)
_cell_angle_gamma 90
_cell_formula_units_Z 4
_cell_length_a 19.3126(15)
_cell_length_b 10.2713(6)
_cell_length_c 18.1414(12)
_cell_measurement_reflns_used 4019
_cell_measurement_temperature 293(2)
_cell_measurement_theta_max 29.4590
_cell_measurement_theta_min 2.9467
_cell_volume 3335.4(4)
_computing_cell_refinement
;
CrysAlis PRO (Agilent, 2011)
;
_computing_data_collection
;
CrysAlis PRO (Agilent, 2011)
;
_computing_data_reduction
;
CrysAlis PRO (Agilent, 2011)
;
_computing_molecular_graphics
;
OLEX2 (Dolomanov <i>et al.</i>,  2009)
;
_computing_publication_material
;
OLEX2 (Dolomanov <i>et al.</i>,  2009)
;
_computing_structure_refinement
;
SHELXL2014 (Sheldrick, 2015)
;
_computing_structure_solution
;
SHELXS97 (Sheldrick, 2008)
;
_diffrn_ambient_temperature 293(2)
_diffrn_detector_area_resol_mean 10.3592
_diffrn_measured_fraction_theta_full 0.997
_diffrn_measured_fraction_theta_max 0.997
_diffrn_measurement_method '\w scans'
_diffrn_radiation_monochromator graphite
_diffrn_radiation_type MoK\a
_diffrn_radiation_wavelength 0.71073
_diffrn_reflns_av_R_equivalents 0.0349
_diffrn_reflns_limit_h_max 23
_diffrn_reflns_limit_h_min -20
_diffrn_reflns_limit_k_max 12
_diffrn_reflns_limit_k_min -11
_diffrn_reflns_limit_l_max 22
_diffrn_reflns_limit_l_min -20
_diffrn_reflns_number 15302
_diffrn_reflns_theta_full 25.242
_diffrn_reflns_theta_max 26.000
_diffrn_reflns_theta_min 3.039
_exptl_absorpt_coefficient_mu 2.707
_exptl_absorpt_correction_T_max 1.00000
_exptl_absorpt_correction_T_min 0.69229
_exptl_absorpt_correction_type multi-scan
_exptl_absorpt_process_details
;
(CrysAlis PRO; Agilent, 2011)
;
_exptl_crystal_colour colourless
_exptl_crystal_density_diffrn 1.680
_exptl_crystal_description plate
_exptl_crystal_F_000 1648
_exptl_crystal_size_max 0.38
_exptl_crystal_size_mid 0.3
_exptl_crystal_size_min 0.2
_refine_diff_density_max 1.002
_refine_diff_density_min -0.584
_refine_ls_extinction_method none
_refine_ls_goodness_of_fit_ref 1.053
_refine_ls_hydrogen_treatment constr
_refine_ls_matrix_type full
_refine_ls_number_parameters 370
_refine_ls_number_reflns 6542
_refine_ls_number_restraints 0
_refine_ls_restrained_S_all 1.053
_refine_ls_R_factor_all 0.0675
_refine_ls_R_factor_gt 0.0402
_refine_ls_shift/su_max 0.001
_refine_ls_shift/su_mean 0.000
_refine_ls_structure_factor_coef Fsqd
_refine_ls_weighting_details 'w=1/[\s^2^(Fo^2^)+(0.0350P)^2^+0.4720P] where P=(Fo^2^+2Fc^2^)/3'
_refine_ls_weighting_scheme calc
_refine_ls_wR_factor_gt 0.0801
_refine_ls_wR_factor_ref 0.0883
_reflns_number_gt 4760
_reflns_number_total 6542
_reflns_threshold_expression 'I > 2\s(I)'
_cod_data_source_file qs3069sup1.cif
_cod_data_source_block 1
_cod_database_code 2021034
_shelx_space_group_comment
;
The symmetry employed for this shelxl refinement is uniquely defined
by the following loop, which should always be used as a source of
symmetry information in preference to the above space-group names.
They are only intended as comments.
;
_shelxl_version_number 2.014

loop_
_space_group_symop_operation_xyz
'x, y, z'
'-x, y+1/2, -z+1/2'
'-x, -y, -z'
'x, -y-1/2, z-1/2'

loop_
_atom_site_type_symbol
_atom_site_label
_atom_site_fract_x
_atom_site_fract_y
_atom_site_fract_z
_atom_site_U_iso_or_equiv
_atom_site_adp_type
_atom_site_calc_flag
_atom_site_occupancy
I I1 0.39402(2) 0.72852(3) 0.10790(2) 0.05347(11) Uani d 1
I I2 0.16298(2) 0.79329(4) 0.06862(2) 0.07439(14) Uani d 1
Zn Zn1 0.26323(3) 0.62829(5) 0.06832(2) 0.04029(13) Uani d 1
P P1 0.22582(6) 0.53012(10) -0.06754(5) 0.0354(2) Uani d 1
P P2 0.27837(6) 0.44666(10) 0.16199(5) 0.0340(2) Uani d 1
C C1 0.1549(2) 0.6246(4) -0.1438(2) 0.0358(9) Uani d 1
C C2 0.0930(2) 0.5681(4) -0.2011(2) 0.0461(11) Uani d 1
H H2 0.0840 0.4795 -0.1987 0.055 Uiso calc 1
C C3 0.0447(3) 0.6426(5) -0.2615(3) 0.0603(13) Uani d 1
H H3 0.0026 0.6044 -0.2991 0.072 Uiso calc 1
C C4 0.0580(3) 0.7722(5) -0.2670(3) 0.0634(14) Uani d 1
H H4 0.0259 0.8211 -0.3092 0.076 Uiso calc 1
C C5 0.1186(3) 0.8301(5) -0.2106(3) 0.0613(14) Uani d 1
H H5 0.1275 0.9184 -0.2140 0.074 Uiso calc 1
C C6 0.1665(3) 0.7571(4) -0.1483(2) 0.0510(12) Uani d 1
H H6 0.2068 0.7971 -0.1092 0.061 Uiso calc 1
C C7 0.2992(2) 0.5103(4) -0.1066(2) 0.0373(9) Uani d 1
C C8 0.3680(2) 0.4613(4) -0.0568(2) 0.0483(11) Uani d 1
H H8 0.3770 0.4441 -0.0037 0.058 Uiso calc 1
C C9 0.4228(3) 0.4382(5) -0.0865(3) 0.0623(13) Uani d 1
H H9 0.4685 0.4043 -0.0533 0.075 Uiso calc 1
C C10 0.4107(3) 0.4647(5) -0.1646(3) 0.0604(13) Uani d 1
H H10 0.4481 0.4478 -0.1839 0.073 Uiso calc 1
C C11 0.3438(3) 0.5157(5) -0.2141(3) 0.0561(12) Uani d 1
H H11 0.3362 0.5357 -0.2666 0.067 Uiso calc 1
C C12 0.2881(2) 0.5370(4) -0.1854(2) 0.0442(10) Uani d 1
H H12 0.2423 0.5698 -0.2193 0.053 Uiso calc 1
C C13 0.1861(2) 0.3685(4) -0.0735(2) 0.0395(10) Uani d 1
C C14 0.1290(2) 0.3496(5) -0.0465(2) 0.0505(11) Uani d 1
H H14 0.1090 0.4206 -0.0295 0.061 Uiso calc 1
C C15 0.1012(3) 0.2258(6) -0.0444(3) 0.0702(17) Uani d 1
H H15 0.0623 0.2138 -0.0266 0.084 Uiso calc 1
C C16 0.1314(4) 0.1212(6) -0.0687(3) 0.0762(19) Uani d 1
H H16 0.1138 0.0378 -0.0659 0.091 Uiso calc 1
C C17 0.1865(4) 0.1382(5) -0.0967(3) 0.0727(16) Uani d 1
H H17 0.2058 0.0665 -0.1139 0.087 Uiso calc 1
C C18 0.2145(3) 0.2610(4) -0.1001(2) 0.0546(12) Uani d 1
H H18 0.2520 0.2720 -0.1200 0.066 Uiso calc 1
C C19 0.3258(2) 0.4893(4) 0.26646(19) 0.0334(9) Uani d 1
C C20 0.3294(2) 0.6156(4) 0.2913(2) 0.0432(10) Uani d 1
H H20 0.3083 0.6813 0.2544 0.052 Uiso calc 1
C C21 0.3645(3) 0.6467(4) 0.3715(2) 0.0511(12) Uani d 1
H H21 0.3665 0.7329 0.3879 0.061 Uiso calc 1
C C22 0.3960(3) 0.5509(5) 0.4263(2) 0.0504(12) Uani d 1
H H22 0.4192 0.5718 0.4798 0.060 Uiso calc 1
C C23 0.3932(3) 0.4246(4) 0.4021(2) 0.0530(12) Uani d 1
H H23 0.4155 0.3597 0.4393 0.064 Uiso calc 1
C C24 0.3578(3) 0.3923(4) 0.3230(2) 0.0494(11) Uani d 1
H H24 0.3551 0.3057 0.3072 0.059 Uiso calc 1
C C25 0.3385(2) 0.3231(4) 0.14602(19) 0.0332(9) Uani d 1
C C26 0.4152(2) 0.3411(4) 0.1777(2) 0.0462(10) Uani d 1
H H26 0.4351 0.4154 0.2073 0.055 Uiso calc 1
C C27 0.4625(3) 0.2500(5) 0.1657(3) 0.0595(13) Uani d 1
H H27 0.5139 0.2632 0.1873 0.071 Uiso calc 1
C C28 0.4337(3) 0.1400(5) 0.1220(3) 0.0605(13) Uani d 1
H H28 0.4657 0.0773 0.1154 0.073 Uiso calc 1
C C29 0.3580(3) 0.1225(4) 0.0881(2) 0.0557(13) Uani d 1
H H29 0.3386 0.0488 0.0576 0.067 Uiso calc 1
C C30 0.3104(3) 0.2137(4) 0.0992(2) 0.0469(11) Uani d 1
H H30 0.2590 0.2020 0.0750 0.056 Uiso calc 1
C C31 0.1935(2) 0.3647(4) 0.1583(2) 0.0395(10) Uani d 1
C C32 0.1912(3) 0.2347(5) 0.1780(3) 0.0557(12) Uani d 1
H H32 0.2351 0.1862 0.1964 0.067 Uiso calc 1
C C33 0.1246(3) 0.1767(6) 0.1704(3) 0.0749(16) Uani d 1
H H33 0.1236 0.0889 0.1826 0.090 Uiso calc 1
C C34 0.0592(4) 0.2484(7) 0.1449(4) 0.0828(18) Uani d 1
H H34 0.0140 0.2095 0.1393 0.099 Uiso calc 1
C C35 0.0622(3) 0.3768(7) 0.1281(4) 0.0827(17) Uani d 1
H H35 0.0186 0.4260 0.1124 0.099 Uiso calc 1
C C36 0.1279(3) 0.4357(5) 0.1336(3) 0.0606(13) Uani d 1
H H36 0.1282 0.5232 0.1207 0.073 Uiso calc 1

loop_
_atom_site_aniso_label
_atom_site_aniso_U_11
_atom_site_aniso_U_22
_atom_site_aniso_U_33
_atom_site_aniso_U_12
_atom_site_aniso_U_13
_atom_site_aniso_U_23
I1 0.0548(2) 0.0512(2) 0.05401(18) -0.00948(15) 0.01999(14) 0.00025(14)
I2 0.0900(3) 0.0682(3) 0.0778(2) 0.0428(2) 0.0462(2) 0.02054(18)
Zn1 0.0440(3) 0.0408(3) 0.0365(2) 0.0067(2) 0.0155(2) 0.0050(2)
P1 0.0342(6) 0.0367(6) 0.0338(5) 0.0021(5) 0.0108(4) 0.0012(4)
P2 0.0373(6) 0.0360(6) 0.0301(5) 0.0042(5) 0.0143(4) 0.0028(4)
C1 0.033(2) 0.042(2) 0.0325(19) 0.0069(19) 0.0129(16) 0.0010(17)
C2 0.038(2) 0.051(3) 0.046(2) 0.000(2) 0.0125(18) 0.000(2)
C3 0.049(3) 0.069(4) 0.051(3) 0.009(3) 0.004(2) 0.004(2)
C4 0.066(3) 0.067(4) 0.044(3) 0.032(3) 0.006(2) 0.010(2)
C5 0.087(4) 0.043(3) 0.047(3) 0.014(3) 0.017(3) 0.007(2)
C6 0.058(3) 0.046(3) 0.041(2) 0.002(2) 0.010(2) -0.001(2)
C7 0.039(2) 0.032(2) 0.039(2) -0.0024(18) 0.0127(17) -0.0054(17)
C8 0.039(3) 0.053(3) 0.049(2) 0.002(2) 0.0120(19) -0.009(2)
C9 0.038(3) 0.064(3) 0.078(3) 0.006(2) 0.015(2) -0.018(3)
C10 0.052(3) 0.053(3) 0.089(4) -0.011(3) 0.041(3) -0.024(3)
C11 0.070(4) 0.054(3) 0.057(3) -0.011(3) 0.039(3) -0.012(2)
C12 0.048(3) 0.041(3) 0.044(2) -0.004(2) 0.0175(19) -0.0059(19)
C13 0.042(3) 0.041(2) 0.0280(19) -0.002(2) 0.0048(16) 0.0024(17)
C14 0.046(3) 0.060(3) 0.039(2) -0.006(2) 0.0080(19) 0.005(2)
C15 0.057(3) 0.092(5) 0.047(3) -0.032(3) 0.003(2) 0.020(3)
C16 0.086(5) 0.053(4) 0.056(3) -0.029(3) -0.012(3) 0.014(3)
C17 0.085(4) 0.046(3) 0.066(3) -0.009(3) 0.004(3) -0.006(3)
C18 0.058(3) 0.043(3) 0.054(3) -0.007(2) 0.010(2) -0.002(2)
C19 0.038(2) 0.035(2) 0.0320(19) 0.0036(18) 0.0178(16) 0.0016(17)
C20 0.052(3) 0.036(2) 0.041(2) 0.013(2) 0.0166(19) 0.0041(18)
C21 0.063(3) 0.039(3) 0.051(3) 0.002(2) 0.021(2) -0.008(2)
C22 0.060(3) 0.059(3) 0.033(2) -0.006(2) 0.0180(19) -0.007(2)
C23 0.074(3) 0.047(3) 0.034(2) 0.006(2) 0.016(2) 0.011(2)
C24 0.077(3) 0.035(2) 0.037(2) 0.002(2) 0.021(2) -0.0003(19)
C25 0.039(2) 0.034(2) 0.0282(18) 0.0010(18) 0.0150(16) 0.0037(16)
C26 0.047(3) 0.045(3) 0.051(2) 0.002(2) 0.023(2) -0.006(2)
C27 0.044(3) 0.078(4) 0.060(3) 0.011(3) 0.022(2) -0.004(3)
C28 0.061(3) 0.070(4) 0.053(3) 0.025(3) 0.024(2) -0.007(3)
C29 0.076(4) 0.046(3) 0.045(2) 0.013(3) 0.022(2) -0.011(2)
C30 0.051(3) 0.049(3) 0.038(2) 0.006(2) 0.0133(19) -0.003(2)
C31 0.041(2) 0.052(3) 0.0289(19) 0.000(2) 0.0168(16) 0.0021(18)
C32 0.057(3) 0.058(3) 0.058(3) 0.001(2) 0.028(2) 0.019(2)
C33 0.083(4) 0.075(4) 0.080(4) -0.020(3) 0.045(3) 0.018(3)
C34 0.067(4) 0.097(5) 0.099(4) -0.027(4) 0.047(3) -0.011(4)
C35 0.055(4) 0.094(5) 0.113(5) 0.006(3) 0.047(3) -0.004(4)
C36 0.055(3) 0.059(3) 0.075(3) 0.002(3) 0.032(3) -0.004(3)

loop_
_atom_type_symbol
_atom_type_description
_atom_type_scat_dispersion_real
_atom_type_scat_dispersion_imag
_atom_type_scat_source
C C 0.0033 0.0016 'International Tables Vol C Tables 4.2.6.8 and 6.1.1.4'
H H 0.0000 0.0000 'International Tables Vol C Tables 4.2.6.8 and 6.1.1.4'
I I -0.4742 1.8119 'International Tables Vol C Tables 4.2.6.8 and 6.1.1.4'
P P 0.1023 0.0942 'International Tables Vol C Tables 4.2.6.8 and 6.1.1.4'
Zn Zn 0.2839 1.4301 'International Tables Vol C Tables 4.2.6.8 and 6.1.1.4'

loop_
_geom_angle_atom_site_label_1
_geom_angle_atom_site_label_2
_geom_angle_atom_site_label_3
_geom_angle
_geom_angle_publ_flag
I1 Zn1 I2 113.39(2) y
P1 Zn1 I1 109.06(3) y
P1 Zn1 I2 109.13(3) y
P2 Zn1 I1 105.12(3) y
P2 Zn1 I2 113.03(3) y
P2 Zn1 P1 106.81(4) y
C1 P1 Zn1 112.95(13) ?
C7 P1 Zn1 116.71(12) ?
C7 P1 C1 103.76(17) ?
C13 P1 Zn1 112.74(12) ?
C13 P1 C1 105.19(18) ?
C13 P1 C7 104.34(19) ?
C19 P2 Zn1 114.73(13) ?
C25 P2 Zn1 109.66(12) ?
C25 P2 C19 103.41(16) ?
C25 P2 C31 106.98(19) ?
C31 P2 Zn1 116.89(13) ?
C31 P2 C19 104.06(17) ?
C2 C1 P1 122.6(3) ?
C2 C1 C6 118.7(4) ?
C6 C1 P1 118.5(3) ?
C1 C2 H2 120.0 ?
C3 C2 C1 120.1(4) ?
C3 C2 H2 120.0 ?
C2 C3 H3 119.6 ?
C4 C3 C2 120.8(4) ?
C4 C3 H3 119.6 ?
C3 C4 H4 120.0 ?
C3 C4 C5 120.0(4) ?
C5 C4 H4 120.0 ?
C4 C5 H5 120.0 ?
C4 C5 C6 119.9(5) ?
C6 C5 H5 120.0 ?
C1 C6 H6 119.7 ?
C5 C6 C1 120.6(4) ?
C5 C6 H6 119.7 ?
C8 C7 P1 118.8(3) ?
C8 C7 C12 118.7(4) ?
C12 C7 P1 122.4(3) ?
C7 C8 H8 120.1 ?
C9 C8 C7 119.7(4) ?
C9 C8 H8 120.1 ?
C8 C9 H9 119.6 ?
C10 C9 C8 120.8(4) ?
C10 C9 H9 119.6 ?
C9 C10 H10 119.8 ?
C11 C10 C9 120.3(5) ?
C11 C10 H10 119.8 ?
C10 C11 H11 120.3 ?
C10 C11 C12 119.4(4) ?
C12 C11 H11 120.3 ?
C7 C12 H12 119.5 ?
C11 C12 C7 121.1(4) ?
C11 C12 H12 119.5 ?
C14 C13 P1 118.9(3) ?
C14 C13 C18 118.8(4) ?
C18 C13 P1 122.2(4) ?
C13 C14 H14 119.7 ?
C13 C14 C15 120.6(5) ?
C15 C14 H14 119.7 ?
C14 C15 H15 120.2 ?
C16 C15 C14 119.5(5) ?
C16 C15 H15 120.2 ?
C15 C16 H16 119.7 ?
C17 C16 C15 120.7(5) ?
C17 C16 H16 119.7 ?
C16 C17 H17 119.7 ?
C16 C17 C18 120.7(6) ?
C18 C17 H17 119.7 ?
C13 C18 H18 120.1 ?
C17 C18 C13 119.7(5) ?
C17 C18 H18 120.1 ?
C20 C19 P2 121.0(3) ?
C20 C19 C24 118.8(3) ?
C24 C19 P2 120.2(3) ?
C19 C20 H20 119.7 ?
C19 C20 C21 120.5(4) ?
C21 C20 H20 119.7 ?
C20 C21 H21 119.9 ?
C22 C21 C20 120.2(4) ?
C22 C21 H21 119.9 ?
C21 C22 H22 120.1 ?
C23 C22 C21 119.8(4) ?
C23 C22 H22 120.1 ?
C22 C23 H23 119.7 ?
C22 C23 C24 120.5(4) ?
C24 C23 H23 119.7 ?
C19 C24 H24 119.9 ?
C23 C24 C19 120.2(4) ?
C23 C24 H24 119.9 ?
C26 C25 P2 119.3(3) ?
C26 C25 C30 118.2(4) ?
C30 C25 P2 122.4(3) ?
C25 C26 H26 119.6 ?
C27 C26 C25 120.8(4) ?
C27 C26 H26 119.6 ?
C26 C27 H27 120.0 ?
C28 C27 C26 120.0(5) ?
C28 C27 H27 120.0 ?
C27 C28 H28 120.0 ?
C29 C28 C27 120.0(4) ?
C29 C28 H28 120.0 ?
C28 C29 H29 119.9 ?
C28 C29 C30 120.2(4) ?
C30 C29 H29 119.9 ?
C25 C30 H30 119.7 ?
C29 C30 C25 120.7(4) ?
C29 C30 H30 119.7 ?
C32 C31 P2 123.4(3) ?
C36 C31 P2 118.1(4) ?
C36 C31 C32 118.5(4) ?
C31 C32 H32 119.7 ?
C33 C32 C31 120.6(5) ?
C33 C32 H32 119.7 ?
C32 C33 H33 119.8 ?
C32 C33 C34 120.3(5) ?
C34 C33 H33 119.8 ?
C33 C34 H34 120.6 ?
C35 C34 C33 118.8(6) ?
C35 C34 H34 120.6 ?
C34 C35 H35 119.1 ?
C34 C35 C36 121.7(6) ?
C36 C35 H35 119.1 ?
C31 C36 H36 120.0 ?
C35 C36 C31 120.0(5) ?
C35 C36 H36 120.0 ?

loop_
_geom_bond_atom_site_label_1
_geom_bond_atom_site_label_2
_geom_bond_distance
_geom_bond_publ_flag
I1 Zn1 2.5678(6) y
I2 Zn1 2.5745(6) y
Zn1 P1 2.5052(11) y
Zn1 P2 2.4659(11) y
P1 C1 1.818(4) ?
P1 C7 1.818(4) ?
P1 C13 1.815(4) ?
P2 C19 1.822(3) ?
P2 C25 1.816(4) ?
P2 C31 1.821(4) ?
C1 C2 1.384(5) ?
C1 C6 1.386(6) ?
C2 H2 0.9300 ?
C2 C3 1.375(6) ?
C3 H3 0.9300 ?
C3 C4 1.367(7) ?
C4 H4 0.9300 ?
C4 C5 1.368(7) ?
C5 H5 0.9300 ?
C5 C6 1.381(6) ?
C6 H6 0.9300 ?
C7 C8 1.391(5) ?
C7 C12 1.391(5) ?
C8 H8 0.9300 ?
C8 C9 1.375(6) ?
C9 H9 0.9300 ?
C9 C10 1.374(7) ?
C10 H10 0.9300 ?
C10 C11 1.371(6) ?
C11 H11 0.9300 ?
C11 C12 1.378(6) ?
C12 H12 0.9300 ?
C13 C14 1.379(6) ?
C13 C18 1.396(6) ?
C14 H14 0.9300 ?
C14 C15 1.386(7) ?
C15 H15 0.9300 ?
C15 C16 1.373(8) ?
C16 H16 0.9300 ?
C16 C17 1.351(8) ?
C17 H17 0.9300 ?
C17 C18 1.383(7) ?
C18 H18 0.9300 ?
C19 C20 1.367(5) ?
C19 C24 1.396(5) ?
C20 H20 0.9300 ?
C20 C21 1.392(5) ?
C21 H21 0.9300 ?
C21 C22 1.368(6) ?
C22 H22 0.9300 ?
C22 C23 1.364(6) ?
C23 H23 0.9300 ?
C23 C24 1.379(5) ?
C24 H24 0.9300 ?
C25 C26 1.385(6) ?
C25 C30 1.390(5) ?
C26 H26 0.9300 ?
C26 C27 1.381(6) ?
C27 H27 0.9300 ?
C27 C28 1.373(7) ?
C28 H28 0.9300 ?
C28 C29 1.369(7) ?
C29 H29 0.9300 ?
C29 C30 1.379(6) ?
C30 H30 0.9300 ?
C31 C32 1.388(6) ?
C31 C36 1.382(6) ?
C32 H32 0.9300 ?
C32 C33 1.377(7) ?
C33 H33 0.9300 ?
C33 C34 1.383(8) ?
C34 H34 0.9300 ?
C34 C35 1.360(8) ?
C35 H35 0.9300 ?
C35 C36 1.375(7) ?
C36 H36 0.9300 ?

_cod_database_fobs_code 2021034
